data_4089234
loop_
_publ_author_name
'Shih, Wei-Chun'
'Gu, Weixing'
'MacInnis, Morgan C.'
'Herbert, David E.'
'Ozerov, Oleg V.'

_publ_section_title
;
 Boryl/Borane Interconversion and Diversity of Binding Modes of Oxygenous
 Ligands in PBP Pincer Complexes of Rhodium
;
_journal_issue 9
_journal_name_full Organometallics
_journal_page_first 1718
_journal_paper_doi 10.1021/acs.organomet.7b00070
_journal_volume 36
_journal_year 2017
_chemical_formula_sum 'C35 H48 B O2 P2 Rh'
_chemical_formula_weight 676.39
_space_group_IT_number 2
_space_group_name_Hall '-P 1'
_space_group_name_H-M_alt 'P -1'
_symmetry_cell_setting triclinic
_symmetry_space_group_name_Hall '-P 1'
_symmetry_space_group_name_H-M 'P -1'
_atom_sites_solution_hydrogens geom
_atom_sites_solution_primary direct
_atom_sites_solution_secondary difmap
_audit_creation_method SHELXL-97
_cell_angle_alpha 99.998(2)
_cell_angle_beta 98.477(2)
_cell_angle_gamma 115.691(2)
_cell_formula_units_Z 2
_cell_length_a 10.051(3)
_cell_length_b 10.678(3)
_cell_length_c 17.740(4)
_cell_measurement_reflns_used 9912
_cell_measurement_temperature 110(2)
_cell_measurement_theta_max 27.45
_cell_measurement_theta_min 2.21
_cell_volume 1635.6(8)
_computing_cell_refinement 'Bruker SMART'
_computing_data_collection 'Bruker SMART'
_computing_data_reduction 'Bruker SAINT'
_computing_molecular_graphics 'Bruker SHELXTL'
_computing_publication_material 'Bruker SHELXTL'
_computing_structure_refinement 'SHELXL-97 (Sheldrick, 2008)'
_computing_structure_solution 'SHELXS-97 (Sheldrick, 2008)'
_diffrn_ambient_temperature 110(2)
_diffrn_measured_fraction_theta_full 0.989
_diffrn_measured_fraction_theta_max 0.989
_diffrn_measurement_device_type 'CCD area detector'
_diffrn_measurement_method 'phi and omega scans'
_diffrn_radiation_monochromator graphite
_diffrn_radiation_source 'normal-focus sealed tube'
_diffrn_radiation_type MoK\a
_diffrn_radiation_wavelength 0.71073
_diffrn_reflns_av_R_equivalents 0.0202
_diffrn_reflns_av_sigmaI/netI 0.0247
_diffrn_reflns_limit_h_max 12
_diffrn_reflns_limit_h_min -12
_diffrn_reflns_limit_k_max 13
_diffrn_reflns_limit_k_min -13
_diffrn_reflns_limit_l_max 22
_diffrn_reflns_limit_l_min -22
_diffrn_reflns_number 18237
_diffrn_reflns_theta_full 27.00
_diffrn_reflns_theta_max 27.00
_diffrn_reflns_theta_min 2.20
_exptl_absorpt_coefficient_mu 0.650
_exptl_absorpt_correction_T_max 0.8621
_exptl_absorpt_correction_T_min 0.8033
_exptl_absorpt_correction_type multi-scan
_exptl_absorpt_process_details SADABS
_exptl_crystal_colour yellow
_exptl_crystal_density_diffrn 1.373
_exptl_crystal_density_method 'not measured'
_exptl_crystal_description block
_exptl_crystal_F_000 708
_exptl_crystal_size_max 0.32
_exptl_crystal_size_mid 0.18
_exptl_crystal_size_min 0.10
_refine_diff_density_max 0.431
_refine_diff_density_min -0.402
_refine_diff_density_rms 0.058
_refine_ls_extinction_method none
_refine_ls_goodness_of_fit_ref 1.054
_refine_ls_hydrogen_treatment constr
_refine_ls_matrix_type full
_refine_ls_number_parameters 380
_refine_ls_number_reflns 7068
_refine_ls_number_restraints 0
_refine_ls_restrained_S_all 1.054
_refine_ls_R_factor_all 0.0253
_refine_ls_R_factor_gt 0.0229
_refine_ls_shift/su_max 0.004
_refine_ls_shift/su_mean 0.000
_refine_ls_structure_factor_coef Fsqd
_refine_ls_weighting_details 'calc w=1/[\s^2^(Fo^2^)+(0.0262P)^2^+0.9281P] where P=(Fo^2^+2Fc^2^)/3'
_refine_ls_weighting_scheme calc
_refine_ls_wR_factor_gt 0.0575
_refine_ls_wR_factor_ref 0.0586
_reflns_number_gt 6536
_reflns_number_total 7068
_reflns_threshold_expression >2sigma(I)
_cod_data_source_file om7b00070_si_002.cif
_cod_data_source_block 2-acac
_cod_depositor_comments
;
The following automatic conversions were performed:

data item '_symmetry_cell_setting' value 'Triclinic' was changed to
'triclinic' in accordance with the
/home/saulius/struct/COD-crude-data/automatic-downloads/DataCite-retrospective/ACS/depositions/lib/dictionaries/cif_core.dic
dictionary named 'cif_core.dic' version 2.4.2 last updated on
2011-04-26.

Automatic conversion script
Id: cif_fix_values 6909 2019-04-08 15:41:33Z antanas 
;
_cod_original_sg_symbol_H-M P-1
_cod_database_code 4089234

loop_
_symmetry_equiv_pos_as_xyz
'x, y, z'
'-x, -y, -z'

loop_
_atom_site_label
_atom_site_type_symbol
_atom_site_fract_x
_atom_site_fract_y
_atom_site_fract_z
_atom_site_U_iso_or_equiv
_atom_site_adp_type
_atom_site_occupancy
_atom_site_symmetry_multiplicity
_atom_site_calc_flag
_atom_site_refinement_flags
B1 B 0.3252(2) 0.9814(2) 0.27207(11) 0.0135(3) Uani 1 1 d .
C1 C 0.36112(18) 0.90443(18) 0.19813(9) 0.0153(3) Uani 1 1 d .
C2 C 0.45134(19) 0.9827(2) 0.15267(10) 0.0188(3) Uani 1 1 d .
H2 H 0.4953 1.0848 0.1674 0.023 Uiso 1 1 calc R
C3 C 0.4785(2) 0.9158(2) 0.08690(11) 0.0256(4) Uani 1 1 d .
H3 H 0.5414 0.9721 0.0578 0.031 Uiso 1 1 calc R
C4 C 0.4138(2) 0.7665(2) 0.06342(11) 0.0296(4) Uani 1 1 d .
H4 H 0.4296 0.7202 0.0174 0.035 Uiso 1 1 calc R
C5 C 0.3264(2) 0.6861(2) 0.10755(11) 0.0272(4) Uani 1 1 d .
H5 H 0.2827 0.5839 0.0923 0.033 Uiso 1 1 calc R
C6 C 0.3024(2) 0.75429(19) 0.17421(10) 0.0201(4) Uani 1 1 d .
H6 H 0.2441 0.6974 0.2047 0.024 Uiso 1 1 calc R
C7 C 0.26000(18) 0.87972(17) 0.32951(9) 0.0136(3) Uani 1 1 d .
C8 C 0.10273(18) 0.78993(17) 0.31825(9) 0.0138(3) Uani 1 1 d .
C9 C 0.04928(19) 0.69591(18) 0.36522(10) 0.0171(3) Uani 1 1 d .
H9 H -0.0571 0.6346 0.3560 0.021 Uiso 1 1 calc R
C10 C 0.1509(2) 0.69170(19) 0.42530(10) 0.0194(3) Uani 1 1 d .
H10 H 0.1144 0.6277 0.4573 0.023 Uiso 1 1 calc R
C11 C 0.3059(2) 0.78091(19) 0.43864(10) 0.0195(4) Uani 1 1 d .
H11 H 0.3757 0.7792 0.4803 0.023 Uiso 1 1 calc R
C12 C 0.35921(19) 0.87278(18) 0.39120(10) 0.0173(3) Uani 1 1 d .
H12 H 0.4659 0.9327 0.4007 0.021 Uiso 1 1 calc R
C13 C 0.41227(18) 1.24205(17) 0.35617(9) 0.0136(3) Uani 1 1 d .
C14 C 0.45532(18) 1.14206(17) 0.32069(9) 0.0135(3) Uani 1 1 d .
C15 C 0.61230(19) 1.18695(18) 0.33423(10) 0.0166(3) Uani 1 1 d .
H15 H 0.6458 1.1223 0.3112 0.020 Uiso 1 1 calc R
C16 C 0.71968(19) 1.32365(19) 0.38051(10) 0.0182(3) Uani 1 1 d .
H16 H 0.8253 1.3519 0.3879 0.022 Uiso 1 1 calc R
C17 C 0.67363(19) 1.41916(18) 0.41599(10) 0.0181(3) Uani 1 1 d .
H17 H 0.7473 1.5121 0.4483 0.022 Uiso 1 1 calc R
C18 C 0.51934(19) 1.37815(18) 0.40400(10) 0.0169(3) Uani 1 1 d .
H18 H 0.4869 1.4427 0.4284 0.020 Uiso 1 1 calc R
C19 C -0.09081(19) 0.65367(17) 0.15601(10) 0.0169(3) Uani 1 1 d .
H19 H -0.0053 0.6711 0.1298 0.020 Uiso 1 1 calc R
C20 C -0.2212(2) 0.64159(19) 0.09339(10) 0.0211(4) Uani 1 1 d .
H20A H -0.2411 0.5693 0.0449 0.032 Uiso 1 1 calc R
H20B H -0.1927 0.7352 0.0820 0.032 Uiso 1 1 calc R
H20C H -0.3133 0.6126 0.1132 0.032 Uiso 1 1 calc R
C21 C -0.1297(2) 0.51096(18) 0.17702(11) 0.0230(4) Uani 1 1 d .
H21A H -0.2111 0.4890 0.2048 0.035 Uiso 1 1 calc R
H21B H -0.0389 0.5188 0.2112 0.035 Uiso 1 1 calc R
H21C H -0.1639 0.4337 0.1285 0.035 Uiso 1 1 calc R
C22 C -0.18001(18) 0.81495(18) 0.27824(10) 0.0168(3) Uani 1 1 d .
H22 H -0.1352 0.8774 0.3338 0.020 Uiso 1 1 calc R
C23 C -0.3071(2) 0.67205(19) 0.28264(11) 0.0223(4) Uani 1 1 d .
H23A H -0.3804 0.6904 0.3072 0.033 Uiso 1 1 calc R
H23B H -0.2629 0.6265 0.3144 0.033 Uiso 1 1 calc R
H23C H -0.3593 0.6079 0.2292 0.033 Uiso 1 1 calc R
C24 C -0.2508(2) 0.8901(2) 0.23306(12) 0.0252(4) Uani 1 1 d .
H24A H -0.3081 0.8276 0.1797 0.038 Uiso 1 1 calc R
H24B H -0.1699 0.9811 0.2296 0.038 Uiso 1 1 calc R
H24C H -0.3199 0.9096 0.2609 0.038 Uiso 1 1 calc R
C25 C 0.14480(18) 1.12150(17) 0.41912(9) 0.0141(3) Uani 1 1 d .
H25 H 0.1070 1.0151 0.4076 0.017 Uiso 1 1 calc R
C26 C 0.0124(2) 1.14639(19) 0.43741(10) 0.0197(4) Uani 1 1 d .
H26A H -0.0165 1.1092 0.4825 0.030 Uiso 1 1 calc R
H26B H -0.0751 1.0960 0.3911 0.030 Uiso 1 1 calc R
H26C H 0.0441 1.2499 0.4503 0.030 Uiso 1 1 calc R
C27 C 0.2760(2) 1.1892(2) 0.49390(10) 0.0217(4) Uani 1 1 d .
H27A H 0.3207 1.2944 0.5065 0.032 Uiso 1 1 calc R
H27B H 0.3541 1.1607 0.4850 0.032 Uiso 1 1 calc R
H27C H 0.2371 1.1557 0.5380 0.032 Uiso 1 1 calc R
C28 C 0.17923(19) 1.33699(18) 0.32925(10) 0.0163(3) Uani 1 1 d .
H28 H 0.1973 1.3880 0.3856 0.020 Uiso 1 1 calc R
C29 C 0.2849(2) 1.44659(19) 0.29163(11) 0.0238(4) Uani 1 1 d .
H29A H 0.2537 1.4075 0.2340 0.036 Uiso 1 1 calc R
H29B H 0.3901 1.4660 0.3115 0.036 Uiso 1 1 calc R
H29C H 0.2784 1.5364 0.3053 0.036 Uiso 1 1 calc R
C30 C 0.0148(2) 1.2922(2) 0.28740(11) 0.0226(4) Uani 1 1 d .
H30A H -0.0004 1.3777 0.2928 0.034 Uiso 1 1 calc R
H30B H -0.0555 1.2241 0.3114 0.034 Uiso 1 1 calc R
H30C H -0.0050 1.2463 0.2312 0.034 Uiso 1 1 calc R
C31 C 0.4075(2) 1.34153(19) 0.10176(11) 0.0210(4) Uani 1 1 d .
H31A H 0.3868 1.4162 0.1296 0.032 Uiso 1 1 calc R
H31B H 0.3987 1.3421 0.0461 0.032 Uiso 1 1 calc R
H31C H 0.5109 1.3608 0.1261 0.032 Uiso 1 1 calc R
C32 C 0.29407(18) 1.19630(18) 0.10720(10) 0.0151(3) Uani 1 1 d .
C33 C 0.22846(19) 1.07995(19) 0.04025(10) 0.0172(3) Uani 1 1 d .
H33 H 0.2538 1.0983 -0.0076 0.021 Uiso 1 1 calc R
C34 C 0.12801(19) 0.93805(18) 0.03796(10) 0.0167(3) Uani 1 1 d .
C35 C 0.0739(2) 0.8224(2) -0.03859(10) 0.0237(4) Uani 1 1 d .
H35A H 0.1435 0.7807 -0.0396 0.036 Uiso 1 1 calc R
H35B H 0.0720 0.8648 -0.0832 0.036 Uiso 1 1 calc R
H35C H -0.0290 0.7468 -0.0426 0.036 Uiso 1 1 calc R
O1 O 0.27176(13) 1.19399(12) 0.17584(7) 0.0153(2) Uani 1 1 d .
O2 O 0.07706(13) 0.89492(12) 0.09485(6) 0.0155(2) Uani 1 1 d .
P1 P -0.01645(5) 0.81540(4) 0.24097(2) 0.01229(9) Uani 1 1 d .
P2 P 0.20683(5) 1.17470(4) 0.32942(2) 0.01164(8) Uani 1 1 d .
Rh1 Rh 0.134293(13) 1.016329(13) 0.210542(7) 0.01108(4) Uani 1 1 d .

loop_
_atom_site_aniso_label
_atom_site_aniso_U_11
_atom_site_aniso_U_22
_atom_site_aniso_U_33
_atom_site_aniso_U_23
_atom_site_aniso_U_13
_atom_site_aniso_U_12
B1 0.0133(8) 0.0145(9) 0.0139(8) 0.0036(7) 0.0034(7) 0.0078(7)
C1 0.0140(8) 0.0200(8) 0.0131(8) 0.0025(6) 0.0006(6) 0.0108(7)
C2 0.0179(8) 0.0267(9) 0.0167(8) 0.0073(7) 0.0036(7) 0.0145(8)
C3 0.0256(10) 0.0460(12) 0.0167(9) 0.0123(8) 0.0089(7) 0.0244(9)
C4 0.0332(11) 0.0463(12) 0.0158(9) -0.0014(8) 0.0051(8) 0.0283(10)
C5 0.0288(10) 0.0264(10) 0.0248(10) -0.0051(8) 0.0010(8) 0.0177(9)
C6 0.0197(8) 0.0225(9) 0.0185(8) 0.0017(7) 0.0024(7) 0.0125(7)
C7 0.0169(8) 0.0126(8) 0.0122(7) 0.0010(6) 0.0039(6) 0.0084(7)
C8 0.0159(8) 0.0139(8) 0.0118(7) 0.0024(6) 0.0020(6) 0.0080(7)
C9 0.0169(8) 0.0167(8) 0.0164(8) 0.0044(6) 0.0044(7) 0.0068(7)
C10 0.0228(9) 0.0203(9) 0.0176(8) 0.0100(7) 0.0063(7) 0.0103(7)
C11 0.0216(9) 0.0232(9) 0.0159(8) 0.0068(7) 0.0020(7) 0.0127(7)
C12 0.0159(8) 0.0183(8) 0.0178(8) 0.0046(7) 0.0031(7) 0.0086(7)
C13 0.0128(7) 0.0150(8) 0.0132(7) 0.0055(6) 0.0044(6) 0.0056(6)
C14 0.0151(8) 0.0147(8) 0.0114(7) 0.0056(6) 0.0042(6) 0.0067(7)
C15 0.0163(8) 0.0187(8) 0.0173(8) 0.0058(7) 0.0056(6) 0.0097(7)
C16 0.0128(8) 0.0231(9) 0.0180(8) 0.0084(7) 0.0040(6) 0.0067(7)
C17 0.0168(8) 0.0160(8) 0.0151(8) 0.0034(6) 0.0022(6) 0.0029(7)
C18 0.0189(8) 0.0157(8) 0.0158(8) 0.0036(6) 0.0056(7) 0.0075(7)
C19 0.0198(8) 0.0127(8) 0.0152(8) 0.0023(6) 0.0021(7) 0.0062(7)
C20 0.0219(9) 0.0170(9) 0.0161(8) 0.0021(7) -0.0016(7) 0.0048(7)
C21 0.0295(10) 0.0146(8) 0.0209(9) 0.0026(7) 0.0010(7) 0.0093(8)
C22 0.0133(8) 0.0163(8) 0.0176(8) 0.0014(6) 0.0034(6) 0.0055(7)
C23 0.0152(8) 0.0225(9) 0.0252(9) 0.0065(7) 0.0057(7) 0.0051(7)
C24 0.0176(9) 0.0221(9) 0.0369(11) 0.0077(8) 0.0044(8) 0.0111(8)
C25 0.0155(8) 0.0129(8) 0.0129(7) 0.0029(6) 0.0046(6) 0.0057(6)
C26 0.0210(9) 0.0206(9) 0.0211(9) 0.0060(7) 0.0114(7) 0.0108(7)
C27 0.0222(9) 0.0251(9) 0.0136(8) 0.0055(7) 0.0041(7) 0.0076(8)
C28 0.0208(8) 0.0145(8) 0.0179(8) 0.0051(6) 0.0073(7) 0.0110(7)
C29 0.0302(10) 0.0170(9) 0.0311(10) 0.0115(8) 0.0144(8) 0.0133(8)
C30 0.0244(9) 0.0247(9) 0.0263(9) 0.0104(8) 0.0075(8) 0.0166(8)
C31 0.0219(9) 0.0200(9) 0.0195(9) 0.0079(7) 0.0077(7) 0.0067(7)
C32 0.0139(8) 0.0185(8) 0.0164(8) 0.0066(6) 0.0042(6) 0.0097(7)
C33 0.0201(8) 0.0225(9) 0.0119(8) 0.0071(7) 0.0055(6) 0.0113(7)
C34 0.0159(8) 0.0220(9) 0.0136(8) 0.0028(7) 0.0011(6) 0.0116(7)
C35 0.0273(10) 0.0240(9) 0.0147(8) -0.0002(7) 0.0042(7) 0.0099(8)
O1 0.0175(6) 0.0150(6) 0.0125(5) 0.0043(4) 0.0048(5) 0.0064(5)
O2 0.0166(6) 0.0160(6) 0.0116(5) 0.0028(4) 0.0024(4) 0.0065(5)
P1 0.01214(19) 0.01148(19) 0.01186(19) 0.00291(15) 0.00158(15) 0.00488(16)
P2 0.01224(19) 0.01116(19) 0.01166(19) 0.00259(15) 0.00375(15) 0.00556(16)
Rh1 0.01205(7) 0.01089(7) 0.00986(7) 0.00255(5) 0.00234(5) 0.00523(5)

loop_
_atom_type_symbol
_atom_type_description
_atom_type_scat_dispersion_real
_atom_type_scat_dispersion_imag
_atom_type_scat_source
C C 0.0033 0.0016 'International Tables Vol C Tables 4.2.6.8 and 6.1.1.4'
H H 0.0000 0.0000 'International Tables Vol C Tables 4.2.6.8 and 6.1.1.4'
B B 0.0013 0.0007 'International Tables Vol C Tables 4.2.6.8 and 6.1.1.4'
O O 0.0106 0.0060 'International Tables Vol C Tables 4.2.6.8 and 6.1.1.4'
P P 0.1023 0.0942 'International Tables Vol C Tables 4.2.6.8 and 6.1.1.4'
Rh Rh -1.1178 0.9187 'International Tables Vol C Tables 4.2.6.8 and 6.1.1.4'

loop_
_geom_angle_atom_site_label_1
_geom_angle_atom_site_label_2
_geom_angle_atom_site_label_3
_geom_angle
C1 B1 C14 116.51(14)
C1 B1 C7 113.45(14)
C14 B1 C7 112.35(13)
C1 B1 Rh1 101.03(10)
C14 B1 Rh1 103.78(11)
C7 B1 Rh1 108.22(11)
C2 C1 C6 116.10(15)
C2 C1 B1 121.97(15)
C6 C1 B1 121.92(15)
C3 C2 C1 122.09(17)
C3 C2 H2 119.0
C1 C2 H2 119.0
C2 C3 C4 120.12(18)
C2 C3 H3 119.9
C4 C3 H3 119.9
C5 C4 C3 119.39(17)
C5 C4 H4 120.3
C3 C4 H4 120.3
C4 C5 C6 120.02(18)
C4 C5 H5 120.0
C6 C5 H5 120.0
C5 C6 C1 122.22(18)
C5 C6 H6 118.9
C1 C6 H6 118.9
C12 C7 C8 116.97(15)
C12 C7 B1 120.96(15)
C8 C7 B1 122.01(14)
C9 C8 C7 121.14(15)
C9 C8 P1 125.35(13)
C7 C8 P1 113.48(12)
C10 C9 C8 120.14(16)
C10 C9 H9 119.9
C8 C9 H9 119.9
C11 C10 C9 119.86(16)
C11 C10 H10 120.1
C9 C10 H10 120.1
C10 C11 C12 120.02(16)
C10 C11 H11 120.0
C12 C11 H11 120.0
C11 C12 C7 121.84(16)
C11 C12 H12 119.1
C7 C12 H12 119.1
C18 C13 C14 121.91(15)
C18 C13 P2 125.60(13)
C14 C13 P2 112.45(12)
C15 C14 C13 116.79(15)
C15 C14 B1 123.74(14)
C13 C14 B1 119.35(14)
C16 C15 C14 121.54(15)
C16 C15 H15 119.2
C14 C15 H15 119.2
C17 C16 C15 120.35(16)
C17 C16 H16 119.8
C15 C16 H16 119.8
C16 C17 C18 119.60(16)
C16 C17 H17 120.2
C18 C17 H17 120.2
C17 C18 C13 119.77(16)
C17 C18 H18 120.1
C13 C18 H18 120.1
C21 C19 C20 111.85(14)
C21 C19 P1 115.93(12)
C20 C19 P1 112.15(12)
C21 C19 H19 105.3
C20 C19 H19 105.3
P1 C19 H19 105.3
C19 C20 H20A 109.5
C19 C20 H20B 109.5
H20A C20 H20B 109.5
C19 C20 H20C 109.5
H20A C20 H20C 109.5
H20B C20 H20C 109.5
C19 C21 H21A 109.5
C19 C21 H21B 109.5
H21A C21 H21B 109.5
C19 C21 H21C 109.5
H21A C21 H21C 109.5
H21B C21 H21C 109.5
C24 C22 C23 109.17(14)
C24 C22 P1 110.34(12)
C23 C22 P1 119.16(12)
C24 C22 H22 105.7
C23 C22 H22 105.7
P1 C22 H22 105.7
C22 C23 H23A 109.5
C22 C23 H23B 109.5
H23A C23 H23B 109.5
C22 C23 H23C 109.5
H23A C23 H23C 109.5
H23B C23 H23C 109.5
C22 C24 H24A 109.5
C22 C24 H24B 109.5
H24A C24 H24B 109.5
C22 C24 H24C 109.5
H24A C24 H24C 109.5
H24B C24 H24C 109.5
C27 C25 C26 109.20(14)
C27 C25 P2 113.34(12)
C26 C25 P2 115.43(11)
C27 C25 H25 106.0
C26 C25 H25 106.0
P2 C25 H25 106.0
C25 C26 H26A 109.5
C25 C26 H26B 109.5
H26A C26 H26B 109.5
C25 C26 H26C 109.5
H26A C26 H26C 109.5
H26B C26 H26C 109.5
C25 C27 H27A 109.5
C25 C27 H27B 109.5
H27A C27 H27B 109.5
C25 C27 H27C 109.5
H27A C27 H27C 109.5
H27B C27 H27C 109.5
C30 C28 C29 107.67(14)
C30 C28 P2 110.64(12)
C29 C28 P2 115.94(12)
C30 C28 H28 107.4
C29 C28 H28 107.4
P2 C28 H28 107.4
C28 C29 H29A 109.5
C28 C29 H29B 109.5
H29A C29 H29B 109.5
C28 C29 H29C 109.5
H29A C29 H29C 109.5
H29B C29 H29C 109.5
C28 C30 H30A 109.5
C28 C30 H30B 109.5
H30A C30 H30B 109.5
C28 C30 H30C 109.5
H30A C30 H30C 109.5
H30B C30 H30C 109.5
C32 C31 H31A 109.5
C32 C31 H31B 109.5
H31A C31 H31B 109.5
C32 C31 H31C 109.5
H31A C31 H31C 109.5
H31B C31 H31C 109.5
O1 C32 C33 126.73(15)
O1 C32 C31 114.19(14)
C33 C32 C31 119.06(15)
C32 C33 C34 125.04(16)
C32 C33 H33 117.5
C34 C33 H33 117.5
O2 C34 C33 126.19(15)
O2 C34 C35 115.39(15)
C33 C34 C35 118.42(15)
C34 C35 H35A 109.5
C34 C35 H35B 109.5
H35A C35 H35B 109.5
C34 C35 H35C 109.5
H35A C35 H35C 109.5
H35B C35 H35C 109.5
C32 O1 Rh1 126.90(11)
C34 O2 Rh1 127.22(11)
C8 P1 C22 107.27(8)
C8 P1 C19 105.87(8)
C22 P1 C19 108.34(8)
C8 P1 Rh1 106.98(6)
C22 P1 Rh1 116.41(6)
C19 P1 Rh1 111.38(6)
C13 P2 C28 105.60(8)
C13 P2 C25 104.03(7)
C28 P2 C25 103.65(7)
C13 P2 Rh1 102.47(5)
C28 P2 Rh1 115.74(6)
C25 P2 Rh1 123.49(6)
O1 Rh1 O2 87.83(5)
O1 Rh1 P1 176.51(3)
O2 Rh1 P1 88.73(4)
O1 Rh1 P2 84.73(4)
O2 Rh1 P2 172.14(3)
P1 Rh1 P2 98.73(2)
O1 Rh1 B1 96.49(6)
O2 Rh1 B1 103.37(6)
P1 Rh1 B1 83.74(5)
P2 Rh1 B1 80.05(5)

loop_
_geom_bond_atom_site_label_1
_geom_bond_atom_site_label_2
_geom_bond_distance
B1 C1 1.597(2)
B1 C14 1.614(2)
B1 C7 1.616(2)
B1 Rh1 2.2704(19)
C1 C2 1.401(2)
C1 C6 1.403(2)
C2 C3 1.385(2)
C2 H2 0.9500
C3 C4 1.388(3)
C3 H3 0.9500
C4 C5 1.380(3)
C4 H4 0.9500
C5 C6 1.388(2)
C5 H5 0.9500
C6 H6 0.9500
C7 C12 1.403(2)
C7 C8 1.409(2)
C8 C9 1.395(2)
C8 P1 1.8210(16)
C9 C10 1.385(2)
C9 H9 0.9500
C10 C11 1.384(2)
C10 H10 0.9500
C11 C12 1.386(2)
C11 H11 0.9500
C12 H12 0.9500
C13 C18 1.392(2)
C13 C14 1.404(2)
C13 P2 1.8197(17)
C14 C15 1.403(2)
C15 C16 1.388(2)
C15 H15 0.9500
C16 C17 1.387(2)
C16 H16 0.9500
C17 C18 1.387(2)
C17 H17 0.9500
C18 H18 0.9500
C19 C21 1.529(2)
C19 C20 1.531(2)
C19 P1 1.8595(17)
C19 H19 1.0000
C20 H20A 0.9800
C20 H20B 0.9800
C20 H20C 0.9800
C21 H21A 0.9800
C21 H21B 0.9800
C21 H21C 0.9800
C22 C24 1.530(2)
C22 C23 1.532(2)
C22 P1 1.8585(17)
C22 H22 1.0000
C23 H23A 0.9800
C23 H23B 0.9800
C23 H23C 0.9800
C24 H24A 0.9800
C24 H24B 0.9800
C24 H24C 0.9800
C25 C27 1.532(2)
C25 C26 1.534(2)
C25 P2 1.8823(16)
C25 H25 1.0000
C26 H26A 0.9800
C26 H26B 0.9800
C26 H26C 0.9800
C27 H27A 0.9800
C27 H27B 0.9800
C27 H27C 0.9800
C28 C30 1.530(2)
C28 C29 1.531(2)
C28 P2 1.8704(17)
C28 H28 1.0000
C29 H29A 0.9800
C29 H29B 0.9800
C29 H29C 0.9800
C30 H30A 0.9800
C30 H30B 0.9800
C30 H30C 0.9800
C31 C32 1.505(2)
C31 H31A 0.9800
C31 H31B 0.9800
C31 H31C 0.9800
C32 O1 1.273(2)
C32 C33 1.391(2)
C33 C34 1.399(2)
C33 H33 0.9500
C34 O2 1.266(2)
C34 C35 1.511(2)
C35 H35A 0.9800
C35 H35B 0.9800
C35 H35C 0.9800
O1 Rh1 2.0665(12)
O2 Rh1 2.0749(12)
P1 Rh1 2.2394(6)
P2 Rh1 2.2535(6)
